data_7037932
loop_
_publ_author_name
'Begum, I.'
'Schnakenburg, G.'
'Streubel, R.'

_publ_section_title
;
 Synthesis and reactions of C-phosphanylated thiazol-2-thiones.
;
_journal_issue 7
_journal_name_full 'Dalton transactions (Cambridge, England : 2003)'
_journal_page_first 2955
_journal_page_last 2962
_journal_paper_doi 10.1039/c5dt03662c
_journal_volume 45
_journal_year 2016
_chemical_formula_moiety 'C16 H14 N O P S2'
_chemical_formula_sum 'C16 H14 N O P S2'
_chemical_formula_weight 331.37
_chemical_name_systematic
; 
 ? 
;
_space_group_IT_number 14
_symmetry_cell_setting monoclinic
_symmetry_space_group_name_Hall '-P 2ybc'
_symmetry_space_group_name_H-M 'P 1 21/c 1'
_atom_sites_solution_hydrogens geom
_atom_sites_solution_primary direct
_atom_sites_solution_secondary difmap
_audit_creation_method SHELXL-97
_audit_update_record
;
2015-09-10 deposited with the CCDC.
2015-12-18 downloaded from the CCDC.
;
_cell_angle_alpha 90.00
_cell_angle_beta 119.457(3)
_cell_angle_gamma 90.00
_cell_formula_units_Z 4
_cell_length_a 8.9328(4)
_cell_length_b 16.3881(10)
_cell_length_c 12.0195(6)
_cell_measurement_reflns_used 3412
_cell_measurement_temperature 123(2)
_cell_measurement_theta_max 29.13
_cell_measurement_theta_min 1.00
_cell_volume 1532.09(15)
_computing_structure_refinement 'SHELXL-97 (Sheldrick, 1997)'
_computing_structure_solution 'SHELXS-97 (Sheldrick, 1990)'
_diffrn_ambient_temperature 123(2)
_diffrn_measured_fraction_theta_full 0.991
_diffrn_measured_fraction_theta_max 0.991
_diffrn_measurement_device_type 'Nonius KappaCCD'
_diffrn_radiation_monochromator graphite
_diffrn_radiation_source 'fine-focus sealed tube'
_diffrn_radiation_type MoK\a
_diffrn_radiation_wavelength 0.71073
_diffrn_reflns_av_R_equivalents 0.0350
_diffrn_reflns_av_sigmaI/netI 0.0428
_diffrn_reflns_limit_h_max 11
_diffrn_reflns_limit_h_min -11
_diffrn_reflns_limit_k_max 20
_diffrn_reflns_limit_k_min -19
_diffrn_reflns_limit_l_max 15
_diffrn_reflns_limit_l_min -13
_diffrn_reflns_number 10424
_diffrn_reflns_theta_full 26.99
_diffrn_reflns_theta_max 26.99
_diffrn_reflns_theta_min 2.49
_exptl_absorpt_coefficient_mu 0.449
_exptl_absorpt_correction_T_max 0.9357
_exptl_absorpt_correction_T_min 0.8624
_exptl_absorpt_correction_type multi-scan
_exptl_absorpt_process_details
;
R.H. Blessing, Acta Cryst. (1995), A51, 33-38
;
_exptl_crystal_colour 'light yellow'
_exptl_crystal_density_diffrn 1.437
_exptl_crystal_density_method 'not measured'
_exptl_crystal_description rod
_exptl_crystal_F_000 688
_exptl_crystal_size_max 0.34
_exptl_crystal_size_mid 0.18
_exptl_crystal_size_min 0.15
_refine_diff_density_max 0.268
_refine_diff_density_min -0.442
_refine_diff_density_rms 0.065
_refine_ls_extinction_method none
_refine_ls_goodness_of_fit_ref 1.036
_refine_ls_hydrogen_treatment constr
_refine_ls_matrix_type full
_refine_ls_number_parameters 191
_refine_ls_number_reflns 3307
_refine_ls_number_restraints 0
_refine_ls_restrained_S_all 1.036
_refine_ls_R_factor_all 0.0418
_refine_ls_R_factor_gt 0.0297
_refine_ls_shift/su_max 0.002
_refine_ls_shift/su_mean 0.000
_refine_ls_structure_factor_coef Fsqd
_refine_ls_weighting_details 'calc w=1/[\s^2^(Fo^2^)+(0.0362P)^2^+0.2867P] where P=(Fo^2^+2Fc^2^)/3'
_refine_ls_weighting_scheme calc
_refine_ls_wR_factor_gt 0.0747
_refine_ls_wR_factor_ref 0.0781
_reflns_number_gt 2694
_reflns_number_total 3307
_reflns_threshold_expression >2sigma(I)
_cod_data_source_file c5dt03662c2.cif
_cod_data_source_block 3280
_cod_depositor_comments
;
The following automatic conversions were performed:

'_exptl_absorpt_correction_type' value 'Multi-Scan' changed to
'multi-scan' according to
/usr/data/users/saulius/crontab/automatic-downloads/rss-feeds/RSC/lib/dictionaries/cif_core.dic
dictionary named 'cif_core.dic' version 2.4.2 from 2011-04-26.

Automatic conversion script
Id: cif_fix_values 4268 2015-11-12 08:31:59Z antanas 

 Adding full bibliography for 7037929--7037933.cif.
;
_cod_original_cell_volume 1532.09(14)
_cod_original_sg_symbol_H-M 'P 21/c'
_cod_database_code 7037932

loop_
_symmetry_equiv_pos_as_xyz
'x, y, z'
'-x, y+1/2, -z+1/2'
'-x, -y, -z'
'x, -y-1/2, z-1/2'

loop_
_atom_site_label
_atom_site_type_symbol
_atom_site_fract_x
_atom_site_fract_y
_atom_site_fract_z
_atom_site_U_iso_or_equiv
_atom_site_adp_type
_atom_site_occupancy
_atom_site_symmetry_multiplicity
_atom_site_calc_flag
_atom_site_refinement_flags
S1 S -0.25024(5) -0.15247(3) 0.10978(4) 0.01972(12) Uani 1 1 d .
S2 S 0.03798(6) -0.05098(3) 0.31153(4) 0.02897(13) Uani 1 1 d .
P P -0.54379(5) -0.27620(3) 0.04003(4) 0.01482(11) Uani 1 1 d .
O O -0.51496(15) -0.29798(7) -0.06829(10) 0.0203(3) Uani 1 1 d .
N N -0.18202(18) -0.15038(8) 0.34039(12) 0.0184(3) Uani 1 1 d .
C1 C -0.3728(2) -0.21343(10) 0.15397(15) 0.0162(3) Uani 1 1 d .
C2 C -0.3166(2) -0.20402(10) 0.27992(15) 0.0177(3) Uani 1 1 d .
H2A H -0.3659 -0.2322 0.3232 0.021 Uiso 1 1 calc R
C3 C -0.1241(2) -0.11573(10) 0.26525(15) 0.0192(4) Uani 1 1 d .
C4 C -0.1034(2) -0.13182(13) 0.47712(15) 0.0311(5) Uani 1 1 d .
H4A H 0.0167 -0.1498 0.5209 0.047 Uiso 1 1 calc R
H4B H -0.1663 -0.1604 0.5131 0.047 Uiso 1 1 calc R
H4C H -0.1082 -0.0729 0.4887 0.047 Uiso 1 1 calc R
C5 C -0.5438(2) -0.36281(10) 0.13227(14) 0.0157(3) Uani 1 1 d .
C6 C -0.6149(2) -0.36074(11) 0.21301(16) 0.0214(4) Uani 1 1 d .
H6A H -0.6718 -0.3130 0.2178 0.026 Uiso 1 1 calc R
C7 C -0.6024(2) -0.42864(11) 0.28631(16) 0.0231(4) Uani 1 1 d .
H7A H -0.6499 -0.4271 0.3418 0.028 Uiso 1 1 calc R
C8 C -0.5210(2) -0.49853(11) 0.27880(16) 0.0221(4) Uani 1 1 d .
H8A H -0.5121 -0.5447 0.3295 0.027 Uiso 1 1 calc R
C9 C -0.4522(2) -0.50146(11) 0.19734(16) 0.0223(4) Uani 1 1 d .
H9A H -0.3982 -0.5499 0.1911 0.027 Uiso 1 1 calc R
C10 C -0.4626(2) -0.43342(10) 0.12519(15) 0.0189(4) Uani 1 1 d .
H10A H -0.4139 -0.4351 0.0705 0.023 Uiso 1 1 calc R
C11 C -0.7370(2) -0.21750(10) -0.00882(14) 0.0153(3) Uani 1 1 d .
C12 C -0.8610(2) -0.21675(10) -0.13832(15) 0.0187(4) Uani 1 1 d .
H12A H -0.8461 -0.2494 -0.1975 0.022 Uiso 1 1 calc R
C13 C -1.0060(2) -0.16798(11) -0.18002(16) 0.0231(4) Uani 1 1 d .
H13A H -1.0892 -0.1666 -0.2683 0.028 Uiso 1 1 calc R
C14 C -1.0303(2) -0.12145(11) -0.09426(16) 0.0241(4) Uani 1 1 d .
H14A H -1.1301 -0.0885 -0.1236 0.029 Uiso 1 1 calc R
C15 C -0.9086(2) -0.12287(11) 0.03496(16) 0.0218(4) Uani 1 1 d .
H15A H -0.9260 -0.0915 0.0941 0.026 Uiso 1 1 calc R
C16 C -0.7621(2) -0.17008(10) 0.07731(15) 0.0177(3) Uani 1 1 d .
H16A H -0.6782 -0.1703 0.1654 0.021 Uiso 1 1 calc R

loop_
_atom_site_aniso_label
_atom_site_aniso_U_11
_atom_site_aniso_U_22
_atom_site_aniso_U_33
_atom_site_aniso_U_23
_atom_site_aniso_U_13
_atom_site_aniso_U_12
S1 0.0225(2) 0.0230(2) 0.0180(2) -0.00224(16) 0.01327(19) -0.00644(18)
S2 0.0297(3) 0.0307(3) 0.0322(3) -0.0116(2) 0.0196(2) -0.0143(2)
P 0.0178(2) 0.0150(2) 0.0152(2) -0.00140(16) 0.01077(18) -0.00096(17)
O 0.0265(6) 0.0218(7) 0.0189(5) -0.0034(5) 0.0159(5) -0.0012(5)
N 0.0184(7) 0.0213(8) 0.0174(7) -0.0024(6) 0.0103(6) -0.0020(6)
C1 0.0166(8) 0.0169(9) 0.0187(8) 0.0014(6) 0.0115(7) 0.0000(6)
C2 0.0173(8) 0.0197(9) 0.0190(8) 0.0005(6) 0.0111(7) 0.0002(7)
C3 0.0216(9) 0.0188(9) 0.0214(8) -0.0027(7) 0.0138(7) -0.0012(7)
C4 0.0308(11) 0.0470(13) 0.0161(8) -0.0097(8) 0.0120(8) -0.0102(9)
C5 0.0147(8) 0.0165(9) 0.0153(7) -0.0022(6) 0.0069(7) -0.0022(6)
C6 0.0255(9) 0.0177(9) 0.0267(9) -0.0008(7) 0.0174(8) 0.0007(7)
C7 0.0285(10) 0.0230(10) 0.0263(9) 0.0015(7) 0.0199(8) -0.0021(8)
C8 0.0251(9) 0.0183(9) 0.0229(9) 0.0033(7) 0.0118(8) -0.0023(7)
C9 0.0234(9) 0.0165(9) 0.0267(9) -0.0016(7) 0.0121(8) 0.0025(7)
C10 0.0212(9) 0.0190(9) 0.0191(8) -0.0023(7) 0.0119(7) -0.0005(7)
C11 0.0162(8) 0.0145(8) 0.0172(7) 0.0009(6) 0.0098(7) -0.0019(6)
C12 0.0215(9) 0.0206(9) 0.0172(8) -0.0008(6) 0.0120(7) -0.0057(7)
C13 0.0200(9) 0.0287(10) 0.0176(8) 0.0037(7) 0.0069(7) -0.0040(8)
C14 0.0185(9) 0.0242(10) 0.0289(9) 0.0054(7) 0.0112(8) 0.0030(7)
C15 0.0225(9) 0.0207(9) 0.0259(9) -0.0037(7) 0.0148(8) -0.0012(7)
C16 0.0194(8) 0.0173(9) 0.0174(8) -0.0025(7) 0.0099(7) -0.0025(7)

loop_
_atom_type_symbol
_atom_type_description
_atom_type_scat_dispersion_real
_atom_type_scat_dispersion_imag
_atom_type_scat_source
C C 0.0033 0.0016 'International Tables Vol C Tables 4.2.6.8 and 6.1.1.4'
H H 0.0000 0.0000 'International Tables Vol C Tables 4.2.6.8 and 6.1.1.4'
N N 0.0061 0.0033 'International Tables Vol C Tables 4.2.6.8 and 6.1.1.4'
O O 0.0106 0.0060 'International Tables Vol C Tables 4.2.6.8 and 6.1.1.4'
P P 0.1023 0.0942 'International Tables Vol C Tables 4.2.6.8 and 6.1.1.4'
S S 0.1246 0.1234 'International Tables Vol C Tables 4.2.6.8 and 6.1.1.4'

loop_
_geom_angle_atom_site_label_1
_geom_angle_atom_site_label_2
_geom_angle_atom_site_label_3
_geom_angle
C1 S1 C3 92.45(7)
O P C1 110.91(7)
O P C5 113.68(7)
C1 P C5 103.90(7)
O P C11 113.10(7)
C1 P C11 105.21(7)
C5 P C11 109.32(7)
C3 N C2 115.69(13)
C3 N C4 121.77(14)
C2 N C4 122.54(13)
C2 C1 S1 109.43(12)
C2 C1 P 129.08(12)
S1 C1 P 121.48(9)
C1 C2 N 114.40(14)
C1 C2 H2A 122.8
N C2 H2A 122.8
N C3 S2 126.69(12)
N C3 S1 108.01(12)
S2 C3 S1 125.29(9)
N C4 H4A 109.5
N C4 H4B 109.5
H4A C4 H4B 109.5
N C4 H4C 109.5
H4A C4 H4C 109.5
H4B C4 H4C 109.5
C10 C5 C6 119.46(15)
C10 C5 P 117.38(11)
C6 C5 P 123.11(13)
C7 C6 C5 119.91(16)
C7 C6 H6A 120.0
C5 C6 H6A 120.0
C8 C7 C6 120.19(15)
C8 C7 H7A 119.9
C6 C7 H7A 119.9
C7 C8 C9 120.24(15)
C7 C8 H8A 119.9
C9 C8 H8A 119.9
C10 C9 C8 119.72(16)
C10 C9 H9A 120.1
C8 C9 H9A 120.1
C9 C10 C5 120.47(14)
C9 C10 H10A 119.8
C5 C10 H10A 119.8
C12 C11 C16 119.46(15)
C12 C11 P 118.33(12)
C16 C11 P 122.13(12)
C13 C12 C11 119.63(15)
C13 C12 H12A 120.2
C11 C12 H12A 120.2
C14 C13 C12 120.58(15)
C14 C13 H13A 119.7
C12 C13 H13A 119.7
C13 C14 C15 120.03(16)
C13 C14 H14A 120.0
C15 C14 H14A 120.0
C16 C15 C14 119.91(15)
C16 C15 H15A 120.0
C14 C15 H15A 120.0
C15 C16 C11 120.36(15)
C15 C16 H16A 119.8
C11 C16 H16A 119.8

loop_
_geom_bond_atom_site_label_1
_geom_bond_atom_site_label_2
_geom_bond_distance
S1 C1 1.7465(15)
S1 C3 1.7474(16)
S2 C3 1.6552(17)
P O 1.4895(11)
P C1 1.7914(17)
P C5 1.8012(16)
P C11 1.8033(16)
N C3 1.366(2)
N C2 1.373(2)
N C4 1.467(2)
C1 C2 1.349(2)
C2 H2A 0.9500
C4 H4A 0.9800
C4 H4B 0.9800
C4 H4C 0.9800
C5 C10 1.391(2)
C5 C6 1.397(2)
C6 C7 1.389(2)
C6 H6A 0.9500
C7 C8 1.383(2)
C7 H7A 0.9500
C8 C9 1.389(2)
C8 H8A 0.9500
C9 C10 1.387(2)
C9 H9A 0.9500
C10 H10A 0.9500
C11 C12 1.398(2)
C11 C16 1.398(2)
C12 C13 1.389(2)
C12 H12A 0.9500
C13 C14 1.382(2)
C13 H13A 0.9500
C14 C15 1.391(2)
C14 H14A 0.9500
C15 C16 1.383(2)
C15 H15A 0.9500
C16 H16A 0.9500

loop_
_geom_torsion_atom_site_label_1
_geom_torsion_atom_site_label_2
_geom_torsion_atom_site_label_3
_geom_torsion_atom_site_label_4
_geom_torsion
C3 S1 C1 C2 0.19(13)
C3 S1 C1 P -179.80(11)
O P C1 C2 -154.45(15)
C5 P C1 C2 -31.93(17)
C11 P C1 C2 82.92(17)
O P C1 S1 25.53(12)
C5 P C1 S1 148.05(10)
C11 P C1 S1 -97.09(11)
S1 C1 C2 N 0.32(18)
P C1 C2 N -179.69(12)
C3 N C2 C1 -0.9(2)
C4 N C2 C1 179.80(16)
C2 N C3 S2 -178.45(13)
C4 N C3 S2 0.9(2)
C2 N C3 S1 0.96(18)
C4 N C3 S1 -179.71(13)
C1 S1 C3 N -0.64(12)
C1 S1 C3 S2 178.78(12)
O P C5 C10 21.34(15)
C1 P C5 C10 -99.33(14)
C11 P C5 C10 148.77(13)
O P C5 C6 -161.27(13)
C1 P C5 C6 78.06(15)
C11 P C5 C6 -33.84(16)
C10 C5 C6 C7 0.7(3)
P C5 C6 C7 -176.66(13)
C5 C6 C7 C8 -0.5(3)
C6 C7 C8 C9 -0.4(3)
C7 C8 C9 C10 1.2(3)
C8 C9 C10 C5 -1.1(2)
C6 C5 C10 C9 0.1(2)
P C5 C10 C9 177.61(13)
O P C11 C12 16.91(15)
C1 P C11 C12 138.12(12)
C5 P C11 C12 -110.84(13)
O P C11 C16 -159.90(12)
C1 P C11 C16 -38.70(15)
C5 P C11 C16 72.34(14)
C16 C11 C12 C13 1.0(2)
P C11 C12 C13 -175.89(12)
C11 C12 C13 C14 -1.3(2)
C12 C13 C14 C15 0.3(3)
C13 C14 C15 C16 0.8(3)
C14 C15 C16 C11 -1.0(2)
C12 C11 C16 C15 0.1(2)
P C11 C16 C15 176.91(13)
